data_1532968
loop_
_publ_author_name
'Kahlenberg, V.'

_publ_section_title
;
 Preparation and crystal structure of Na2 Sr Si2 O6 - a cyclosilicate with
 perovskite-type features
;
_journal_name_full 'Journal of Alloys Compd.'
_journal_page_first 132
_journal_page_last 135
_journal_volume 366
_journal_year 2004
_chemical_formula_sum 'Na2 O6 Si2 Sr'
_chemical_name_systematic 'Na2 Sr (Si2 O6)'
_space_group_IT_number 166
_symmetry_space_group_name_Hall '-R 3 2"'
_symmetry_space_group_name_H-M 'R -3 m :H'
_cell_angle_alpha 90
_cell_angle_beta 90
_cell_angle_gamma 120
_cell_formula_units_Z 9
_cell_length_a 10.6978
_cell_length_b 10.6978
_cell_length_c 13.4936
_cell_volume 1337.357
_citation_journal_id_ASTM JALCEU
_cod_data_source_file Kahlenberg_JALCEU_2004_1382.cif
_cod_data_source_block Na2O6Si2Sr1
_cod_original_formula_sum 'Na2 O6 Si2 Sr1'
_cod_database_code 1532968

loop_
_symmetry_equiv_pos_as_xyz
x,y,z
-y,x-y,z
-x+y,-x,z
y,x,-z
-x,-x+y,-z
x-y,-y,-z
-x,-y,-z
y,-x+y,-z
x-y,x,-z
-y,-x,z
x,x-y,z
-x+y,y,z
x+2/3,y+1/3,z+1/3
-y+2/3,x-y+1/3,z+1/3
-x+y+2/3,-x+1/3,z+1/3
y+2/3,x+1/3,-z+1/3
-x+2/3,-x+y+1/3,-z+1/3
x-y+2/3,-y+1/3,-z+1/3
-x+2/3,-y+1/3,-z+1/3
y+2/3,-x+y+1/3,-z+1/3
x-y+2/3,x+1/3,-z+1/3
-y+2/3,-x+1/3,z+1/3
x+2/3,x-y+1/3,z+1/3
-x+y+2/3,y+1/3,z+1/3
x+1/3,y+2/3,z+2/3
-y+1/3,x-y+2/3,z+2/3
-x+y+1/3,-x+2/3,z+2/3
y+1/3,x+2/3,-z+2/3
-x+1/3,-x+y+2/3,-z+2/3
x-y+1/3,-y+2/3,-z+2/3
-x+1/3,-y+2/3,-z+2/3
y+1/3,-x+y+2/3,-z+2/3
x-y+1/3,x+2/3,-z+2/3
-y+1/3,-x+2/3,z+2/3
x+1/3,x-y+2/3,z+2/3
-x+y+1/3,y+2/3,z+2/3

loop_
_atom_site_label
_atom_site_type_symbol
_atom_site_fract_x
_atom_site_fract_y
_atom_site_fract_z
_atom_site_occupancy
_atom_site_U_iso_or_equiv
O3 O-2 0.2338 0.7662 0.5461 1 0.0
O1 O-2 0.2418 0 0.5 1 0.0
Na1 Na+1 0 0 0.26 1 0.0
Na3 Na+1 0.5 0 0.5 0.336 0.0
Sr1 Sr+2 0.5 0 0.5 0.664 0.0
Na2 Na+1 0.5 0 0 1 0.0
Sr2 Sr+2 0 0 0 1 0.0
Si1 Si+4 0.14857 0.85143 0.56092 1 0.0
O2 O-2 0.1173 0.8827 0.6687 1 0.0
